data_7710872
loop_
_publ_author_name
'Jia, Shuwen'
'Fan, Lingyue'
'Zheng, Chun-Yang'
'Jin, Sai'
'Li, Dongfeng'

_publ_section_title
;
 Mixed-valence {FeII2FeIII4} hexanuclear complexes with thermally induced
 Fe(III) spin crossover behavior
;
_journal_name_full 'Dalton Transactions'
_journal_paper_doi 10.1039/D2DT02041F
_journal_year 2022
_chemical_formula_moiety 'C104 H110 B2 Fe6 N34 O2, 6(Cl O4), 4[CH3OH], 4[CH3OH]'
_chemical_formula_sum 'C104 H110 B2 Cl6 Fe6 N34 O26'
_chemical_formula_weight 2821.67
_chemical_name_systematic 1-100K
_space_group_crystal_system monoclinic
_space_group_IT_number 15
_space_group_name_Hall '-C 2yc'
_space_group_name_H-M_alt 'C 1 2/c 1'
_atom_sites_solution_hydrogens geom
_audit_creation_date 2021-11-18
_audit_creation_method
;
Olex2 1.3
(compiled 2020.11.12 svn.r5f609507 for OlexSys, GUI svn.r6408)
;
_audit_update_record
;
2021-12-07 deposited with the CCDC.	2022-07-29 downloaded from the CCDC.
;
_cell_angle_alpha 90
_cell_angle_beta 96.767(2)
_cell_angle_gamma 90
_cell_formula_units_Z 4
_cell_length_a 25.026(2)
_cell_length_b 22.1299(19)
_cell_length_c 24.392(2)
_cell_measurement_reflns_used 9911
_cell_measurement_temperature 100
_cell_measurement_theta_max 31.77
_cell_measurement_theta_min 2.16
_cell_volume 13414.7(19)
_computing_cell_refinement 'SAINT v7.68A (Bruker, 2009)'
_computing_data_reduction 'SAINT v7.68A (Bruker, 2009)'
_computing_molecular_graphics 'Olex2 1.3 (Dolomanov et al., 2009)'
_computing_publication_material 'Olex2 1.3 (Dolomanov et al., 2009)'
_computing_structure_refinement 'SHELXL 2018/3 (Sheldrick, 2015)'
_diffrn_ambient_temperature 100
_diffrn_measured_fraction_theta_full 0.995
_diffrn_measured_fraction_theta_max 0.924
_diffrn_measurement_device_type 'Bruker APEX-II CCD'
_diffrn_measurement_method '\f and \w scans'
_diffrn_radiation_monochromator graphite
_diffrn_radiation_type MoK\a
_diffrn_radiation_wavelength 0.71073
_diffrn_reflns_av_R_equivalents 0.0295
_diffrn_reflns_av_unetI/netI 0.0364
_diffrn_reflns_Laue_measured_fraction_full 0.995
_diffrn_reflns_Laue_measured_fraction_max 0.924
_diffrn_reflns_limit_h_max 36
_diffrn_reflns_limit_h_min -37
_diffrn_reflns_limit_k_max 28
_diffrn_reflns_limit_k_min -31
_diffrn_reflns_limit_l_max 34
_diffrn_reflns_limit_l_min -35
_diffrn_reflns_number 65550
_diffrn_reflns_point_group_measured_fraction_full 0.995
_diffrn_reflns_point_group_measured_fraction_max 0.924
_diffrn_reflns_theta_full 25.242
_diffrn_reflns_theta_max 32.255
_diffrn_reflns_theta_min 1.232
_diffrn_source_current 30.0
_diffrn_source_power 1.5
_diffrn_source_voltage 50.0
_diffrn_standards_number 0
_exptl_absorpt_coefficient_mu 0.829
_exptl_absorpt_correction_type none
_exptl_crystal_colour 'metallic light black'
_exptl_crystal_colour_lustre metallic
_exptl_crystal_colour_modifier light
_exptl_crystal_colour_primary black
_exptl_crystal_density_diffrn 1.397
_exptl_crystal_description block
_exptl_crystal_F_000 5792
_exptl_crystal_size_max 0.3
_exptl_crystal_size_mid 0.2
_exptl_crystal_size_min 0.2
_refine_diff_density_max 1.864
_refine_diff_density_min -0.919
_refine_diff_density_rms 0.081
_refine_ls_extinction_method none
_refine_ls_goodness_of_fit_ref 1.021
_refine_ls_hydrogen_treatment constr
_refine_ls_matrix_type full
_refine_ls_number_parameters 898
_refine_ls_number_reflns 21995
_refine_ls_number_restraints 35
_refine_ls_restrained_S_all 1.023
_refine_ls_R_factor_all 0.0688
_refine_ls_R_factor_gt 0.0457
_refine_ls_shift/su_max 0.002
_refine_ls_shift/su_mean 0.000
_refine_ls_structure_factor_coef Fsqd
_refine_ls_weighting_details 'w=1/[\s^2^(Fo^2^)+(0.0614P)^2^+23.9346P] where P=(Fo^2^+2Fc^2^)/3'
_refine_ls_weighting_scheme calc
_refine_ls_wR_factor_gt 0.1172
_refine_ls_wR_factor_ref 0.1343
_reflns_Friedel_coverage 0.000
_reflns_number_gt 16239
_reflns_number_total 21995
_reflns_threshold_expression 'I > 2\s(I)'
_cod_data_source_file d2dt02041f2.cif
_cod_data_source_block mo_150604a_0m_sq
_cod_original_cell_volume 13415(2)
_cod_database_code 7710872
_shelx_shelxl_version_number 2018/3
_shelx_space_group_comment
;
The symmetry employed for this shelxl refinement is uniquely defined
by the following loop, which should always be used as a source of
symmetry information in preference to the above space-group names.
They are only intended as comments.
;
_shelx_estimated_absorpt_t_max 0.852
_shelx_estimated_absorpt_t_min 0.789
_olex2_refinement_description
;
1. Fixed Uiso
 At 1.2 times of:
  All B(H) groups, All C(H) groups, All C(H,H) groups
 At 1.5 times of:
  All C(H,H,H) groups
2. Restrained distances
 Cl1-O5 = Cl1-O2 = Cl1-O3 = Cl1-O4
 1.42 with sigma of 0.01
 O5-O2 = O5-O3 = O5-O4 = O2-O3 = O2-O4 = O3-O4
 2.38 with sigma of 0.02
 Cl1A-O3A = Cl1A-O4A = Cl1A-O2A = Cl1A-O5A
 1.42 with sigma of 0.01
 O3A-O4A = O3A-O2A = O3A-O5A = O4A-O2A = O4A-O5A = O2A-O5A
 2.38 with sigma of 0.02
 Cl3A-O12A = Cl3-O10 = Cl3-O12 = Cl3A-O13A = Cl3A-O11A = Cl3-O13 = Cl3A-O10A =
 Cl3-O11
 1.44 with sigma of 0.01
3. Rigid bond restraints
 C49, C50
 with sigma for 1-2 distances of 0.002 and sigma for 1-3 distances of 0.001
4. Uiso/Uaniso restraints and constraints
Uanis(O3A) \\sim Ueq: with sigma of 0.01 and sigma for terminal atoms of 0.02
5. Others
 Sof(Cl1A)=Sof(O3A)=Sof(O4A)=Sof(O2A)=Sof(O5A)=1-FVAR(1)
 Sof(Cl1)=Sof(O5)=Sof(O2)=Sof(O3)=Sof(O4)=FVAR(1)
 Sof(O12A)=Sof(O10A)=Sof(Cl3A)=Sof(O13A)=Sof(O11A)=1-FVAR(2)
 Sof(Cl3)=Sof(O13)=Sof(O12)=Sof(O10)=Sof(O11)=FVAR(2)
6.a Ternary CH refined with riding coordinates:
 B1(H1)
6.b Secondary CH2 refined with riding coordinates:
 C28(H28A,H28B), C22(H22A,H22B), C16(H16A,H16B), C40(H40A,H40B), C39(H39A,
 H39B), C46(H46A,H46B)
6.c Aromatic/amide H refined with riding coordinates:
 C4(H4), C6(H6), C12(H12), C14(H14), C8(H8), C10(H10), C33(H33), C32(H32),
 C31(H31), C30(H30), C24(H24), C25(H25), C26(H26), C27(H27), C18(H18), C19(H19),
  C20(H20), C21(H21), C45(H45), C44(H44), C43(H43), C42(H42), C37(H37),
 C36(H36), C35(H35), C34(H34), C51(H51), C50(H50), C49(H49), C48(H48)
6.d Idealised Me refined as rotating group:
 C7(H7A,H7B,H7C), C15(H15A,H15B,H15C), C11(H11A,H11B,H11C), C52(H52A,H52B,H52C)
;
_platon_squeeze_special_details
;
A solvent mask was calculated and 588 electrons were 
found in a volume of 1678\%A^3^ in 2 voids per unit cell. 
This is consistent with the presence of 
4[CH3OH], 4[CH3OH] per Asymmetric Unit 
which account for 576 electrons 
per unit cell.
;
_platon_squeeze_void_probe_radius 1.20
_olex2_submission_special_instructions 'No special instructions were received'

loop_
_space_group_symop_operation_xyz
'x, y, z'
'-x, y, -z+1/2'
'x+1/2, y+1/2, z'
'-x+1/2, y+1/2, -z+1/2'
'-x, -y, -z'
'x, -y, z-1/2'
'-x+1/2, -y+1/2, -z'
'x+1/2, -y+1/2, z-1/2'

loop_
_atom_site_label
_atom_site_type_symbol
_atom_site_fract_x
_atom_site_fract_y
_atom_site_fract_z
_atom_site_U_iso_or_equiv
_atom_site_adp_type
_atom_site_occupancy
_atom_site_site_symmetry_order
_atom_site_calc_flag
_atom_site_refinement_flags_posn
_atom_site_refinement_flags_adp
_atom_site_refinement_flags_occupancy
_atom_site_disorder_assembly
_atom_site_disorder_group
B1 B 0.27285(10) 0.84518(12) 0.30128(9) 0.0297(5) Uani 1 1 d . . . . .
H1 H 0.282383 0.840214 0.262861 0.036 Uiso 1 1 calc R U . . .
C1 C 0.29260(7) 0.84682(8) 0.48373(7) 0.0199(3) Uani 1 1 d . . . . .
C2 C 0.18727(6) 0.81655(8) 0.44573(7) 0.0181(3) Uani 1 1 d . . . . .
C3 C 0.21805(7) 0.93223(9) 0.45443(8) 0.0233(3) Uani 1 1 d . . . . .
C4 C 0.14435(7) 0.89583(9) 0.33995(8) 0.0241(3) Uani 1 1 d . . . . .
H4 H 0.122321 0.908978 0.366794 0.029 Uiso 1 1 calc R U . . .
C5 C 0.12763(8) 0.89171(10) 0.28329(8) 0.0286(4) Uani 1 1 d . . . . .
C6 C 0.17283(9) 0.87127(10) 0.26100(8) 0.0288(4) Uani 1 1 d . . . . .
H6 H 0.174878 0.863551 0.222992 0.035 Uiso 1 1 calc R U . . .
C7 C 0.07317(10) 0.90659(13) 0.25410(11) 0.0430(6) Uani 1 1 d . . . . .
H7A H 0.053708 0.869109 0.243708 0.064 Uiso 1 1 calc R U . . .
H7B H 0.077229 0.930166 0.220828 0.064 Uiso 1 1 calc R U . . .
H7C H 0.052940 0.930242 0.278654 0.064 Uiso 1 1 calc R U . . .
C12 C 0.27161(7) 0.73072(9) 0.40606(8) 0.0231(3) Uani 1 1 d . . . . .
H12 H 0.265415 0.718636 0.442147 0.028 Uiso 1 1 calc R U . . .
C13 C 0.28594(8) 0.69159(10) 0.36541(9) 0.0304(4) Uani 1 1 d . . . . .
C14 C 0.29073(9) 0.72918(11) 0.32080(9) 0.0323(4) Uani 1 1 d . . . . .
H14 H 0.300178 0.716564 0.285977 0.039 Uiso 1 1 calc R U . . .
C15 C 0.29354(11) 0.62461(11) 0.36996(12) 0.0433(6) Uani 1 1 d . . . . .
H15A H 0.330788 0.614413 0.365086 0.065 Uiso 1 1 calc R U . . .
H15B H 0.269035 0.604508 0.341340 0.065 Uiso 1 1 calc R U . . .
H15C H 0.285756 0.611056 0.406440 0.065 Uiso 1 1 calc R U . . .
C8 C 0.33127(8) 0.95402(10) 0.40273(10) 0.0306(4) Uani 1 1 d . . . . .
H8 H 0.333461 0.972594 0.438040 0.037 Uiso 1 1 calc R U . . .
C9 C 0.36151(9) 0.97096(13) 0.36064(11) 0.0426(6) Uani 1 1 d . . . . .
C10 C 0.34510(9) 0.93197(13) 0.31795(10) 0.0417(6) Uani 1 1 d . . . . .
H10 H 0.358332 0.931668 0.283010 0.050 Uiso 1 1 calc R U . . .
C11 C 0.40326(12) 1.02048(17) 0.36300(14) 0.0648(10) Uani 1 1 d . . . . .
H11A H 0.387666 1.058298 0.374689 0.097 Uiso 1 1 calc R U . . .
H11B H 0.414971 1.025870 0.326366 0.097 Uiso 1 1 calc R U . . .
H11C H 0.434235 1.009385 0.389486 0.097 Uiso 1 1 calc R U . . .
C33 C 0.40510(8) 0.73974(11) 0.44130(9) 0.0324(4) Uani 1 1 d . . . . .
H33 H 0.390380 0.702849 0.452628 0.039 Uiso 1 1 calc R U . . .
C32 C 0.41937(9) 0.74421(14) 0.38829(11) 0.0443(6) Uani 1 1 d . . . . .
H32 H 0.413886 0.711205 0.363357 0.053 Uiso 1 1 calc R U . . .
C31 C 0.44165(10) 0.79739(16) 0.37237(12) 0.0535(8) Uani 1 1 d . . . . .
H31 H 0.451769 0.801435 0.336217 0.064 Uiso 1 1 calc R U . . .
C30 C 0.44919(10) 0.84478(15) 0.40928(12) 0.0495(7) Uani 1 1 d . . . . .
H30 H 0.465346 0.881320 0.399108 0.059 Uiso 1 1 calc R U . . .
C29 C 0.43292(8) 0.83844(12) 0.46133(10) 0.0371(5) Uani 1 1 d . . . . .
C28 C 0.43357(9) 0.88934(11) 0.50196(10) 0.0399(6) Uani 1 1 d . . . . .
H28A H 0.466397 0.913998 0.500607 0.048 Uiso 1 1 calc R U . . .
H28B H 0.401891 0.915650 0.492176 0.048 Uiso 1 1 calc R U . . .
C22 C 0.40386(13) 0.90629(12) 0.59430(12) 0.0505(7) Uani 1 1 d . . . . .
H22A H 0.373185 0.925968 0.571839 0.061 Uiso 1 1 calc R U . . .
H22B H 0.428724 0.938178 0.610299 0.061 Uiso 1 1 calc R U . . .
C23 C 0.38392(12) 0.86962(12) 0.63972(11) 0.0454(6) Uani 1 1 d . . . . .
C24 C 0.37506(15) 0.89349(15) 0.69027(13) 0.0622(9) Uani 1 1 d . . . . .
H24 H 0.382560 0.934812 0.698475 0.075 Uiso 1 1 calc R U . . .
C25 C 0.35510(15) 0.85631(16) 0.72878(12) 0.0599(8) Uani 1 1 d . . . . .
H25 H 0.348110 0.871879 0.763520 0.072 Uiso 1 1 calc R U . . .
C26 C 0.34553(11) 0.79613(13) 0.71579(10) 0.0446(6) Uani 1 1 d . . . . .
H26 H 0.332250 0.769634 0.741679 0.054 Uiso 1 1 calc R U . . .
C27 C 0.35551(9) 0.77509(11) 0.66471(9) 0.0322(4) Uani 1 1 d . . . . .
H27 H 0.349177 0.733637 0.656135 0.039 Uiso 1 1 calc R U . . .
C16 C 0.48813(11) 0.85205(14) 0.58638(13) 0.0559(8) Uani 1 1 d . . . . .
H16A H 0.514797 0.870341 0.564428 0.067 Uiso 1 1 calc R U . . .
H16B H 0.492658 0.871034 0.623385 0.067 Uiso 1 1 calc R U . . .
C17 C 0.49875(9) 0.78589(13) 0.59223(10) 0.0422(6) Uani 1 1 d . . . . .
C18 C 0.54969(10) 0.76272(16) 0.61016(13) 0.0561(8) Uani 1 1 d . . . . .
H18 H 0.579612 0.789188 0.617041 0.067 Uiso 1 1 calc R U . . .
C19 C 0.55648(10) 0.70173(17) 0.61781(13) 0.0592(8) Uani 1 1 d . . . . .
H19 H 0.591062 0.685632 0.629853 0.071 Uiso 1 1 calc R U . . .
C20 C 0.51207(10) 0.66354(15) 0.60774(12) 0.0481(6) Uani 1 1 d . . . . .
H20 H 0.515484 0.621226 0.613702 0.058 Uiso 1 1 calc R U . . .
C21 C 0.46290(8) 0.68911(11) 0.58882(10) 0.0350(5) Uani 1 1 d . . . . .
H21 H 0.432656 0.663279 0.580954 0.042 Uiso 1 1 calc R U . . .
C45 C 0.11552(10) 1.05405(10) 0.36305(9) 0.0327(4) Uani 1 1 d . . . . .
H45 H 0.083583 1.036869 0.373855 0.039 Uiso 1 1 calc R U . . .
C44 C 0.11798(12) 1.06686(12) 0.30787(10) 0.0439(6) Uani 1 1 d . . . . .
H44 H 0.088381 1.058242 0.280927 0.053 Uiso 1 1 calc R U . . .
C43 C 0.16460(13) 1.09253(13) 0.29283(11) 0.0502(7) Uani 1 1 d . . . . .
H43 H 0.167342 1.101718 0.255218 0.060 Uiso 1 1 calc R U . . .
C42 C 0.20712(12) 1.10471(13) 0.33283(11) 0.0466(6) Uani 1 1 d . . . . .
H42 H 0.239087 1.122853 0.323091 0.056 Uiso 1 1 calc R U . . .
C41 C 0.20247(9) 1.09006(10) 0.38743(9) 0.0329(4) Uani 1 1 d . . . . .
C40 C 0.24790(9) 1.09739(12) 0.43280(11) 0.0398(5) Uani 1 1 d . . . . .
H40A H 0.271860 1.061730 0.433517 0.048 Uiso 1 1 calc R U . . .
H40B H 0.269225 1.133552 0.425452 0.048 Uiso 1 1 calc R U . . .
C39 C 0.21341(9) 1.16742(11) 0.49935(11) 0.0369(5) Uani 1 1 d . . . . .
H39A H 0.233658 1.194945 0.477341 0.044 Uiso 1 1 calc R U . . .
H39B H 0.224815 1.175861 0.538856 0.044 Uiso 1 1 calc R U . . .
C38 C 0.15448(9) 1.18069(10) 0.48691(9) 0.0304(4) Uani 1 1 d . . . . .
C37 C 0.13530(12) 1.23880(12) 0.47789(14) 0.0514(7) Uani 1 1 d . . . . .
H37 H 0.159614 1.271757 0.477835 0.062 Uiso 1 1 calc R U . . .
C36 C 0.08110(14) 1.24846(14) 0.46906(19) 0.0702(10) Uani 1 1 d . . . . .
H36 H 0.067332 1.288241 0.463236 0.084 Uiso 1 1 calc R U . . .
C35 C 0.04673(11) 1.20016(15) 0.46868(14) 0.0540(7) Uani 1 1 d . . . . .
H35 H 0.008906 1.205999 0.462161 0.065 Uiso 1 1 calc R U . . .
C34 C 0.06780(9) 1.14307(12) 0.47786(10) 0.0355(5) Uani 1 1 d . . . . .
H34 H 0.044066 1.109542 0.477597 0.043 Uiso 1 1 calc R U . . .
C46 C 0.26736(11) 1.08122(15) 0.53246(12) 0.0508(7) Uani 1 1 d . . . . .
H46A H 0.294392 1.112984 0.543360 0.061 Uiso 1 1 calc R U . . .
H46B H 0.286345 1.045654 0.519512 0.061 Uiso 1 1 calc R U . . .
C47 C 0.23935(12) 1.06389(14) 0.58127(12) 0.0502(7) Uani 1 1 d . . . . .
N17 N 0.18720(10) 1.04965(9) 0.57008(9) 0.0443(5) Uani 1 1 d . . . . .
C51 C 0.16032(16) 1.03054(12) 0.61179(13) 0.0570(8) Uani 1 1 d . . . . .
H51 H 0.123263 1.020415 0.604632 0.068 Uiso 1 1 calc R U . . .
C50 C 0.1868(2) 1.02560(13) 0.66547(13) 0.0699(9) Uani 1 1 d . U . . .
H50 H 0.167551 1.012293 0.694585 0.084 Uiso 1 1 calc R U . . .
C49 C 0.2400(2) 1.03980(17) 0.67612(14) 0.0778(11) Uani 1 1 d . U . . .
H49 H 0.258162 1.036088 0.712406 0.093 Uiso 1 1 calc R U . . .
C48 C 0.26656(17) 1.05934(17) 0.63407(13) 0.0682(10) Uani 1 1 d . . . . .
H48 H 0.303562 1.069832 0.640747 0.082 Uiso 1 1 calc R U . . .
C52 C 0.0703(2) 0.95390(17) 0.4836(2) 0.0939(15) Uani 1 1 d . . . . .
H52A H 0.044764 0.951277 0.449953 0.141 Uiso 1 1 calc R U . . .
H52B H 0.051523 0.945607 0.515813 0.141 Uiso 1 1 calc R U . . .
H52C H 0.099054 0.924154 0.481803 0.141 Uiso 1 1 calc R U . . .
Cl1 Cl 0.03522(4) 0.95500(6) 0.65193(5) 0.0333(3) Uani 0.542(3) 1 d D . P A 1
Cl2 Cl 0.41721(2) 1.06392(3) 0.54070(3) 0.04261(14) Uani 1 1 d . . . . .
Cl3 Cl 0.28501(9) 1.25411(14) 0.35970(9) 0.0292(4) Uani 0.740(10) 1 d D . P B 1
Cl1A Cl 0.04110(5) 0.91543(9) 0.64123(5) 0.0419(5) Uani 0.458(3) 1 d D . P A 2
Fe1 Fe 0.24319(2) 0.86306(2) 0.42040(2) 0.01726(6) Uani 1 1 d . . . . .
Fe2 Fe 0.38924(2) 0.78962(2) 0.55149(2) 0.02413(7) Uani 1 1 d . . . . .
Fe3 Fe 0.15546(2) 1.04833(2) 0.48642(2) 0.02883(7) Uani 1 1 d . . . . .
N1 N 0.32661(6) 0.83243(7) 0.51770(7) 0.0233(3) Uani 1 1 d . . . . .
N2 N 0.15339(6) 0.78256(7) 0.45233(6) 0.0208(3) Uani 1 1 d . . . . .
N3 N 0.20127(9) 0.97410(9) 0.47457(8) 0.0365(4) Uani 1 1 d . . . . .
N4 N 0.19587(6) 0.87861(7) 0.35102(6) 0.0211(3) Uani 1 1 d . . . . .
N5 N 0.21332(7) 0.86415(8) 0.30198(6) 0.0248(3) Uani 1 1 d . . . . .
N8 N 0.26779(6) 0.78749(7) 0.38738(6) 0.0210(3) Uani 1 1 d . . . . .
N9 N 0.27993(7) 0.78612(8) 0.33455(7) 0.0265(3) Uani 1 1 d . . . . .
N6 N 0.29873(6) 0.90778(8) 0.38615(7) 0.0245(3) Uani 1 1 d . . . . .
N7 N 0.30718(7) 0.89415(9) 0.33355(7) 0.0298(4) Uani 1 1 d . . . . .
N13 N 0.41142(6) 0.78579(8) 0.47708(7) 0.0287(4) Uani 1 1 d . . . . .
N10 N 0.43254(8) 0.86485(9) 0.55881(9) 0.0381(5) Uani 1 1 d . . . . .
N12 N 0.37391(7) 0.81112(9) 0.62655(7) 0.0312(4) Uani 1 1 d . . . . .
N11 N 0.45601(6) 0.74875(9) 0.58107(8) 0.0318(4) Uani 1 1 d . . . . .
N16 N 0.15710(7) 1.06527(8) 0.40172(7) 0.0273(3) Uani 1 1 d . . . . .
N15 N 0.22762(7) 1.10390(9) 0.48721(8) 0.0339(4) Uani 1 1 d . . . . .
N14 N 0.12092(7) 1.13370(8) 0.48716(7) 0.0274(3) Uani 1 1 d . . . . .
O5 O 0.09019(15) 0.9396(2) 0.67017(18) 0.0456(10) Uani 0.542(3) 1 d D . P A 1
O2 O 0.00666(14) 0.96298(19) 0.69890(15) 0.0519(10) Uani 0.542(3) 1 d D . P A 1
O3 O 0.03453(18) 1.01015(19) 0.62073(18) 0.0577(11) Uani 0.542(3) 1 d D . P A 1
O4 O 0.01008(17) 0.90753(19) 0.61772(17) 0.0582(11) Uani 0.542(3) 1 d D . P A 1
O9 O 0.46546(8) 1.03320(10) 0.56123(13) 0.0709(7) Uani 1 1 d . . . . .
O6 O 0.39669(12) 1.09839(18) 0.58220(13) 0.1018(11) Uani 1 1 d . . . . .
O8 O 0.37868(8) 1.02345(10) 0.51447(12) 0.0699(7) Uani 1 1 d . . . . .
O7 O 0.43072(13) 1.10645(13) 0.50011(15) 0.0949(10) Uani 1 1 d . . . . .
O13 O 0.3122(3) 1.3113(3) 0.3669(5) 0.0425(13) Uani 0.740(10) 1 d D . P B 1
O12 O 0.32240(10) 1.20347(14) 0.3682(2) 0.0531(12) Uani 0.740(10) 1 d D . P B 1
O10 O 0.25807(17) 1.2490(2) 0.30483(14) 0.0569(11) Uani 0.740(10) 1 d D . P B 1
O11 O 0.24523(18) 1.2481(2) 0.39752(16) 0.0460(9) Uani 0.740(10) 1 d D . P B 1
O3A O 0.0837(2) 0.9117(4) 0.6848(2) 0.087(3) Uani 0.458(3) 1 d D U P A 2
O4A O 0.06091(19) 0.8980(2) 0.59130(16) 0.0581(13) Uani 0.458(3) 1 d D . P A 2
O2A O -0.00212(16) 0.8755(2) 0.65208(19) 0.0532(12) Uani 0.458(3) 1 d D . P A 2
O5A O 0.0205(3) 0.9769(3) 0.6340(4) 0.090(2) Uani 0.458(3) 1 d D . P A 2
O1 O 0.09214(8) 1.01100(8) 0.48794(8) 0.0443(4) Uani 1 1 d . . . . .
O12A O 0.2789(7) 1.2249(8) 0.3076(5) 0.070(4) Uani 0.260(10) 1 d D . P B 2
O10A O 0.2312(4) 1.2604(8) 0.3776(6) 0.064(3) Uani 0.260(10) 1 d D . P B 2
Cl3A Cl 0.2835(3) 1.2473(5) 0.3614(3) 0.048(2) Uani 0.260(10) 1 d D . P B 2
O13A O 0.3100(12) 1.3044(9) 0.3584(15) 0.061(7) Uani 0.260(10) 1 d D . P B 2
O11A O 0.3166(3) 1.2185(4) 0.4043(5) 0.049(3) Uani 0.260(10) 1 d D . P B 2

loop_
_atom_site_aniso_label
_atom_site_aniso_U_11
_atom_site_aniso_U_22
_atom_site_aniso_U_33
_atom_site_aniso_U_23
_atom_site_aniso_U_13
_atom_site_aniso_U_12
B1 0.0306(11) 0.0372(12) 0.0226(10) 0.0060(9) 0.0089(8) 0.0057(9)
C1 0.0200(7) 0.0178(7) 0.0225(8) 0.0016(6) 0.0047(6) -0.0026(6)
C2 0.0163(7) 0.0206(8) 0.0171(7) 0.0011(6) 0.0003(5) 0.0021(6)
C3 0.0248(8) 0.0220(8) 0.0230(8) 0.0036(7) 0.0031(6) 0.0010(6)
C4 0.0229(8) 0.0241(9) 0.0247(8) 0.0048(7) 0.0004(6) 0.0008(7)
C5 0.0292(9) 0.0298(10) 0.0252(9) 0.0072(7) -0.0045(7) -0.0009(7)
C6 0.0360(10) 0.0307(10) 0.0185(8) 0.0048(7) -0.0023(7) -0.0030(8)
C7 0.0329(11) 0.0518(15) 0.0401(13) 0.0084(11) -0.0125(9) -0.0002(10)
C12 0.0209(8) 0.0230(8) 0.0254(8) 0.0016(7) 0.0027(6) 0.0029(6)
C13 0.0290(9) 0.0280(10) 0.0339(10) -0.0044(8) 0.0025(8) 0.0084(8)
C14 0.0327(10) 0.0365(11) 0.0283(10) -0.0067(8) 0.0058(8) 0.0115(8)
C15 0.0524(14) 0.0271(11) 0.0507(14) -0.0067(10) 0.0075(11) 0.0125(10)
C8 0.0250(9) 0.0278(10) 0.0379(11) 0.0123(8) -0.0010(8) -0.0049(7)
C9 0.0283(10) 0.0522(15) 0.0467(13) 0.0239(11) 0.0019(9) -0.0145(10)
C10 0.0274(10) 0.0609(16) 0.0382(12) 0.0222(11) 0.0093(9) -0.0070(10)
C11 0.0452(15) 0.080(2) 0.067(2) 0.0315(17) -0.0002(13) -0.0346(15)
C33 0.0188(8) 0.0428(12) 0.0357(11) 0.0100(9) 0.0043(7) 0.0019(8)
C32 0.0293(11) 0.0676(18) 0.0372(12) 0.0088(12) 0.0089(9) 0.0041(11)
C31 0.0339(12) 0.088(2) 0.0398(13) 0.0243(14) 0.0089(10) -0.0055(13)
C30 0.0306(11) 0.0693(18) 0.0475(14) 0.0297(14) 0.0000(10) -0.0144(11)
C29 0.0192(8) 0.0478(13) 0.0423(12) 0.0222(10) -0.0043(8) -0.0089(8)
C28 0.0297(10) 0.0406(12) 0.0462(13) 0.0210(10) -0.0086(9) -0.0160(9)
C22 0.0662(18) 0.0339(13) 0.0470(14) 0.0020(11) -0.0122(12) -0.0214(12)
C23 0.0564(15) 0.0359(13) 0.0402(13) -0.0007(10) -0.0098(11) -0.0139(11)
C24 0.086(2) 0.0484(17) 0.0489(16) -0.0170(13) -0.0037(15) -0.0165(16)
C25 0.075(2) 0.066(2) 0.0370(14) -0.0165(13) 0.0019(13) -0.0114(16)
C26 0.0472(14) 0.0556(16) 0.0299(11) -0.0022(10) 0.0002(10) -0.0105(12)
C27 0.0309(10) 0.0379(11) 0.0258(9) 0.0033(8) -0.0047(7) -0.0061(8)
C16 0.0367(12) 0.0580(17) 0.0651(18) 0.0265(14) -0.0264(12) -0.0269(12)
C17 0.0225(9) 0.0591(16) 0.0415(12) 0.0202(11) -0.0105(8) -0.0131(10)
C18 0.0214(10) 0.084(2) 0.0584(17) 0.0225(16) -0.0143(10) -0.0107(12)
C19 0.0225(11) 0.090(2) 0.0613(18) 0.0149(16) -0.0105(11) 0.0069(13)
C20 0.0283(11) 0.0618(17) 0.0516(15) 0.0125(13) -0.0055(10) 0.0101(11)
C21 0.0216(9) 0.0452(13) 0.0368(11) 0.0100(10) -0.0031(8) 0.0007(8)
C45 0.0424(12) 0.0272(10) 0.0289(10) -0.0002(8) 0.0058(8) 0.0009(8)
C44 0.0684(17) 0.0351(12) 0.0281(11) -0.0019(9) 0.0050(11) -0.0007(11)
C43 0.077(2) 0.0459(15) 0.0303(12) 0.0033(10) 0.0191(12) -0.0024(14)
C42 0.0582(16) 0.0463(14) 0.0400(13) 0.0017(11) 0.0254(12) -0.0060(12)
C41 0.0379(11) 0.0303(10) 0.0333(11) 0.0012(8) 0.0156(9) 0.0041(8)
C40 0.0305(10) 0.0443(13) 0.0473(13) 0.0049(11) 0.0155(9) 0.0043(9)
C39 0.0322(11) 0.0344(11) 0.0432(12) -0.0046(9) 0.0014(9) -0.0023(9)
C38 0.0347(10) 0.0271(10) 0.0292(10) -0.0052(8) 0.0027(8) 0.0024(8)
C37 0.0526(15) 0.0263(12) 0.076(2) -0.0069(12) 0.0116(14) 0.0027(10)
C36 0.0572(18) 0.0342(14) 0.120(3) 0.0014(17) 0.0145(19) 0.0210(13)
C35 0.0338(12) 0.0583(18) 0.0699(19) 0.0018(14) 0.0055(12) 0.0207(12)
C34 0.0279(10) 0.0445(13) 0.0345(11) -0.0043(9) 0.0051(8) 0.0052(9)
C46 0.0372(13) 0.0664(19) 0.0475(15) 0.0045(13) 0.0000(11) 0.0211(12)
C47 0.0573(16) 0.0498(15) 0.0431(14) 0.0050(12) 0.0040(12) 0.0298(13)
N17 0.0615(14) 0.0311(10) 0.0438(11) 0.0066(8) 0.0205(10) 0.0206(9)
C51 0.095(2) 0.0289(12) 0.0544(17) 0.0038(11) 0.0381(16) 0.0224(14)
C50 0.141(3) 0.0319(14) 0.0435(16) 0.0049(11) 0.0409(18) 0.0309(17)
C49 0.131(3) 0.058(2) 0.0441(16) 0.0027(14) 0.008(2) 0.052(2)
C48 0.088(2) 0.070(2) 0.0445(16) 0.0027(15) -0.0029(15) 0.0442(19)
C52 0.110(3) 0.0412(19) 0.138(4) -0.012(2) 0.046(3) -0.029(2)
Cl1 0.0285(5) 0.0384(8) 0.0319(5) -0.0005(5) -0.0014(4) -0.0022(4)
Cl2 0.0325(3) 0.0344(3) 0.0613(4) -0.0050(3) 0.0074(2) -0.0042(2)
Cl3 0.0236(7) 0.0432(7) 0.0212(7) 0.0045(5) 0.0040(5) 0.0018(6)
Cl1A 0.0324(6) 0.0609(12) 0.0319(6) -0.0049(6) 0.0015(5) 0.0001(6)
Fe1 0.01628(11) 0.01765(11) 0.01790(11) 0.00250(9) 0.00222(8) 0.00059(8)
Fe2 0.01747(12) 0.02710(14) 0.02607(13) 0.00794(10) -0.00479(9) -0.00630(9)
Fe3 0.03304(15) 0.02222(14) 0.03212(15) 0.00001(11) 0.00759(11) 0.00537(11)
N1 0.0222(7) 0.0220(7) 0.0250(7) 0.0040(6) 0.0002(6) -0.0048(6)
N2 0.0170(6) 0.0238(7) 0.0210(7) 0.0041(6) -0.0002(5) 0.0020(5)
N3 0.0507(11) 0.0268(9) 0.0346(10) 0.0032(7) 0.0160(8) 0.0082(8)
N4 0.0220(7) 0.0230(7) 0.0184(7) 0.0034(5) 0.0029(5) 0.0008(5)
N5 0.0284(8) 0.0285(8) 0.0176(7) 0.0040(6) 0.0027(6) 0.0018(6)
N8 0.0211(7) 0.0227(7) 0.0198(7) 0.0010(6) 0.0046(5) 0.0023(5)
N9 0.0275(8) 0.0325(9) 0.0202(7) 0.0007(6) 0.0061(6) 0.0070(6)
N6 0.0221(7) 0.0266(8) 0.0255(8) 0.0072(6) 0.0059(6) -0.0008(6)
N7 0.0254(8) 0.0384(10) 0.0269(8) 0.0094(7) 0.0087(6) -0.0009(7)
N13 0.0139(6) 0.0380(9) 0.0332(9) 0.0136(7) -0.0009(6) -0.0037(6)
N10 0.0334(9) 0.0364(10) 0.0407(10) 0.0134(8) -0.0122(8) -0.0167(8)
N12 0.0305(8) 0.0325(9) 0.0278(8) 0.0019(7) -0.0080(7) -0.0074(7)
N11 0.0176(7) 0.0428(10) 0.0331(9) 0.0132(8) -0.0052(6) -0.0059(7)
N16 0.0349(9) 0.0218(8) 0.0268(8) 0.0012(6) 0.0100(7) 0.0041(6)
N15 0.0273(8) 0.0390(10) 0.0358(10) 0.0019(8) 0.0050(7) 0.0078(7)
N14 0.0271(8) 0.0294(8) 0.0261(8) -0.0003(6) 0.0051(6) 0.0031(6)
O5 0.0283(17) 0.066(3) 0.042(2) 0.0137(18) 0.0038(14) 0.0036(16)
O2 0.0389(18) 0.067(3) 0.051(2) -0.0131(18) 0.0106(15) -0.0079(17)
O3 0.064(3) 0.042(2) 0.066(3) 0.0103(19) 0.002(2) 0.0053(19)
O4 0.058(2) 0.059(2) 0.054(2) -0.0158(19) -0.006(2) -0.0178(19)
O9 0.0330(10) 0.0473(12) 0.128(2) 0.0148(13) -0.0095(12) -0.0116(9)
O6 0.0766(19) 0.152(3) 0.0788(19) -0.044(2) 0.0168(15) 0.001(2)
O8 0.0381(10) 0.0441(12) 0.121(2) -0.0207(12) -0.0175(12) -0.0026(9)
O7 0.094(2) 0.0664(18) 0.125(3) 0.0304(17) 0.0180(19) -0.0120(15)
O13 0.041(2) 0.045(2) 0.043(3) 0.001(2) 0.014(2) -0.0057(18)
O12 0.0292(12) 0.0592(18) 0.070(3) 0.0155(17) 0.0005(13) 0.0043(11)
O10 0.058(2) 0.090(3) 0.0219(12) -0.0054(15) 0.0009(12) 0.0047(18)
O11 0.0434(19) 0.065(2) 0.0323(17) -0.0084(15) 0.0181(14) -0.0151(15)
O3A 0.036(3) 0.190(9) 0.033(3) 0.002(4) -0.003(2) -0.018(4)
O4A 0.064(3) 0.080(3) 0.032(2) -0.007(2) 0.0095(19) -0.013(2)
O2A 0.042(2) 0.064(3) 0.056(3) 0.012(2) 0.0159(19) -0.002(2)
O5A 0.059(4) 0.057(4) 0.154(8) 0.002(5) 0.010(4) 0.001(3)
O1 0.0493(10) 0.0347(9) 0.0522(11) -0.0060(8) 0.0192(8) -0.0073(7)
O12A 0.081(9) 0.086(10) 0.048(6) -0.040(6) 0.035(6) -0.028(7)
O10A 0.033(5) 0.114(10) 0.045(7) 0.000(6) 0.008(4) -0.009(5)
Cl3A 0.045(3) 0.072(4) 0.026(2) 0.015(2) -0.0029(18) -0.027(2)
O13A 0.068(10) 0.069(10) 0.042(10) -0.003(7) -0.003(6) -0.040(8)
O11A 0.041(4) 0.051(5) 0.051(7) 0.025(4) -0.009(4) -0.006(3)

loop_
_atom_type_symbol
_atom_type_description
_atom_type_scat_dispersion_real
_atom_type_scat_dispersion_imag
_atom_type_scat_source
C C 0.0033 0.0016 'International Tables Vol C Tables 4.2.6.8 and 6.1.1.4'
H H 0.0000 0.0000 'International Tables Vol C Tables 4.2.6.8 and 6.1.1.4'
B B 0.0013 0.0007 'International Tables Vol C Tables 4.2.6.8 and 6.1.1.4'
Cl Cl 0.1484 0.1585 'International Tables Vol C Tables 4.2.6.8 and 6.1.1.4'
Fe Fe 0.3463 0.8444 'International Tables Vol C Tables 4.2.6.8 and 6.1.1.4'
N N 0.0061 0.0033 'International Tables Vol C Tables 4.2.6.8 and 6.1.1.4'
O O 0.0106 0.0060 'International Tables Vol C Tables 4.2.6.8 and 6.1.1.4'

loop_
_geom_angle_atom_site_label_1
_geom_angle_atom_site_label_2
_geom_angle_atom_site_label_3
_geom_angle
_geom_angle_site_symmetry_1
_geom_angle_site_symmetry_3
_geom_angle_publ_flag
N5 B1 H1 112.1 . . ?
N9 B1 H1 112.1 . . ?
N9 B1 N5 106.00(16) . . ?
N9 B1 N7 107.80(17) . . ?
N7 B1 H1 112.1 . . ?
N7 B1 N5 106.42(17) . . ?
N1 C1 Fe1 170.78(17) . . ?
N2 C2 Fe1 167.62(16) . . ?
N3 C3 Fe1 178.1(2) . . ?
C5 C4 H4 124.8 . . ?
N4 C4 H4 124.8 . . ?
N4 C4 C5 110.44(18) . . ?
C4 C5 C7 127.2(2) . . ?
C6 C5 C4 104.21(17) . . ?
C6 C5 C7 128.6(2) . . ?
C5 C6 H6 125.5 . . ?
N5 C6 C5 108.92(17) . . ?
N5 C6 H6 125.5 . . ?
C5 C7 H7A 109.5 . . ?
C5 C7 H7B 109.5 . . ?
C5 C7 H7C 109.5 . . ?
H7A C7 H7B 109.5 . . ?
H7A C7 H7C 109.5 . . ?
H7B C7 H7C 109.5 . . ?
C13 C12 H12 124.6 . . ?
N8 C12 H12 124.6 . . ?
N8 C12 C13 110.82(18) . . ?
C12 C13 C15 127.1(2) . . ?
C14 C13 C12 103.82(18) . . ?
C14 C13 C15 129.1(2) . . ?
C13 C14 H14 125.4 . . ?
N9 C14 C13 109.21(18) . . ?
N9 C14 H14 125.4 . . ?
C13 C15 H15A 109.5 . . ?
C13 C15 H15B 109.5 . . ?
C13 C15 H15C 109.5 . . ?
H15A C15 H15B 109.5 . . ?
H15A C15 H15C 109.5 . . ?
H15B C15 H15C 109.5 . . ?
C9 C8 H8 124.9 . . ?
N6 C8 H8 124.9 . . ?
N6 C8 C9 110.2(2) . . ?
C8 C9 C11 126.8(3) . . ?
C10 C9 C8 104.4(2) . . ?
C10 C9 C11 128.8(2) . . ?
C9 C10 H10 125.3 . . ?
N7 C10 C9 109.4(2) . . ?
N7 C10 H10 125.3 . . ?
C9 C11 H11A 109.5 . . ?
C9 C11 H11B 109.5 . . ?
C9 C11 H11C 109.5 . . ?
H11A C11 H11B 109.5 . . ?
H11A C11 H11C 109.5 . . ?
H11B C11 H11C 109.5 . . ?
C32 C33 H33 119.0 . . ?
N13 C33 H33 119.0 . . ?
N13 C33 C32 122.0(2) . . ?
C33 C32 H32 120.6 . . ?
C31 C32 C33 118.8(3) . . ?
C31 C32 H32 120.6 . . ?
C32 C31 H31 120.2 . . ?
C32 C31 C30 119.6(2) . . ?
C30 C31 H31 120.2 . . ?
C31 C30 H30 120.4 . . ?
C31 C30 C29 119.2(2) . . ?
C29 C30 H30 120.4 . . ?
C30 C29 C28 123.2(2) . . ?
N13 C29 C30 121.0(3) . . ?
N13 C29 C28 115.6(2) . . ?
C29 C28 H28A 109.7 . . ?
C29 C28 H28B 109.7 . . ?
H28A C28 H28B 108.2 . . ?
N10 C28 C29 109.97(19) . . ?
N10 C28 H28A 109.7 . . ?
N10 C28 H28B 109.7 . . ?
H22A C22 H22B 108.4 . . ?
C23 C22 H22A 110.0 . . ?
C23 C22 H22B 110.0 . . ?
N10 C22 H22A 110.0 . . ?
N10 C22 H22B 110.0 . . ?
N10 C22 C23 108.5(2) . . ?
C24 C23 C22 123.5(3) . . ?
N12 C23 C22 114.2(2) . . ?
N12 C23 C24 122.3(3) . . ?
C23 C24 H24 120.5 . . ?
C23 C24 C25 119.1(3) . . ?
C25 C24 H24 120.5 . . ?
C24 C25 H25 120.6 . . ?
C26 C25 C24 118.9(3) . . ?
C26 C25 H25 120.6 . . ?
C25 C26 H26 120.4 . . ?
C27 C26 C25 119.1(3) . . ?
C27 C26 H26 120.4 . . ?
C26 C27 H27 118.8 . . ?
N12 C27 C26 122.5(2) . . ?
N12 C27 H27 118.8 . . ?
H16A C16 H16B 107.9 . . ?
C17 C16 H16A 109.2 . . ?
C17 C16 H16B 109.2 . . ?
C17 C16 N10 111.95(19) . . ?
N10 C16 H16A 109.2 . . ?
N10 C16 H16B 109.2 . . ?
C18 C17 C16 122.4(2) . . ?
N11 C17 C16 116.7(2) . . ?
N11 C17 C18 120.8(3) . . ?
C17 C18 H18 120.0 . . ?
C19 C18 C17 119.9(3) . . ?
C19 C18 H18 120.0 . . ?
C18 C19 H19 120.4 . . ?
C18 C19 C20 119.3(2) . . ?
C20 C19 H19 120.4 . . ?
C19 C20 H20 121.0 . . ?
C21 C20 C19 118.0(3) . . ?
C21 C20 H20 121.0 . . ?
C20 C21 H21 118.5 . . ?
N11 C21 C20 123.0(2) . . ?
N11 C21 H21 118.5 . . ?
C44 C45 H45 119.1 . . ?
N16 C45 H45 119.1 . . ?
N16 C45 C44 121.7(2) . . ?
C45 C44 H44 120.8 . . ?
C45 C44 C43 118.5(3) . . ?
C43 C44 H44 120.8 . . ?
C44 C43 H43 120.2 . . ?
C42 C43 C44 119.7(2) . . ?
C42 C43 H43 120.2 . . ?
C43 C42 H42 120.4 . . ?
C43 C42 C41 119.1(2) . . ?
C41 C42 H42 120.4 . . ?
C42 C41 C40 122.7(2) . . ?
N16 C41 C42 120.9(2) . . ?
N16 C41 C40 116.31(19) . . ?
C41 C40 H40A 109.4 . . ?
C41 C40 H40B 109.4 . . ?
H40A C40 H40B 108.0 . . ?
N15 C40 C41 111.20(18) . . ?
N15 C40 H40A 109.4 . . ?
N15 C40 H40B 109.4 . . ?
H39A C39 H39B 107.7 . . ?
C38 C39 H39A 108.9 . . ?
C38 C39 H39B 108.9 . . ?
N15 C39 H39A 108.9 . . ?
N15 C39 H39B 108.9 . . ?
N15 C39 C38 113.40(18) . . ?
C37 C38 C39 122.0(2) . . ?
N14 C38 C39 116.75(19) . . ?
N14 C38 C37 121.2(2) . . ?
C38 C37 H37 120.3 . . ?
C36 C37 C38 119.4(3) . . ?
C36 C37 H37 120.3 . . ?
C37 C36 H36 120.3 . . ?
C37 C36 C35 119.3(3) . . ?
C35 C36 H36 120.3 . . ?
C36 C35 H35 120.5 . . ?
C36 C35 C34 119.1(2) . . ?
C34 C35 H35 120.5 . . ?
C35 C34 H34 119.2 . . ?
N14 C34 C35 121.6(2) . . ?
N14 C34 H34 119.2 . . ?
H46A C46 H46B 108.2 . . ?
C47 C46 H46A 109.7 . . ?
C47 C46 H46B 109.7 . . ?
N15 C46 H46A 109.7 . . ?
N15 C46 H46B 109.7 . . ?
N15 C46 C47 110.0(2) . . ?
N17 C47 C46 115.7(2) . . ?
N17 C47 C48 122.1(3) . . ?
C48 C47 C46 122.1(3) . . ?
C47 N17 C51 118.7(3) . . ?
C47 N17 Fe3 116.69(18) . . ?
C51 N17 Fe3 124.2(2) . . ?
N17 C51 H51 119.8 . . ?
N17 C51 C50 120.4(4) . . ?
C50 C51 H51 119.8 . . ?
C51 C50 H50 119.9 . . ?
C49 C50 C51 120.2(3) . . ?
C49 C50 H50 119.9 . . ?
C50 C49 H49 120.5 . . ?
C48 C49 C50 119.0(3) . . ?
C48 C49 H49 120.5 . . ?
C47 C48 H48 120.2 . . ?
C49 C48 C47 119.6(4) . . ?
C49 C48 H48 120.2 . . ?
H52A C52 H52B 109.5 . . ?
H52A C52 H52C 109.5 . . ?
H52B C52 H52C 109.5 . . ?
O1 C52 H52A 109.5 . . ?
O1 C52 H52B 109.5 . . ?
O1 C52 H52C 109.5 . . ?
O5 Cl1 O3 108.5(3) . . ?
O5 Cl1 O4 110.1(3) . . ?
O2 Cl1 O5 109.4(2) . . ?
O2 Cl1 O3 110.1(3) . . ?
O2 Cl1 O4 109.2(2) . . ?
O3 Cl1 O4 109.6(3) . . ?
O9 Cl2 O7 107.25(17) . . ?
O6 Cl2 O9 111.76(19) . . ?
O6 Cl2 O8 112.39(18) . . ?
O6 Cl2 O7 106.0(2) . . ?
O8 Cl2 O9 111.20(13) . . ?
O8 Cl2 O7 107.88(19) . . ?
O13 Cl3 O12 111.8(4) . . ?
O13 Cl3 O11 110.9(4) . . ?
O10 Cl3 O13 110.3(5) . . ?
O10 Cl3 O12 107.2(3) . . ?
O10 Cl3 O11 107.9(3) . . ?
O11 Cl3 O12 108.6(3) . . ?
O3A Cl1A O4A 108.7(3) . . ?
O3A Cl1A O2A 109.9(4) . . ?
O3A Cl1A O5A 111.6(5) . . ?
O4A Cl1A O2A 109.5(3) . . ?
O4A Cl1A O5A 107.7(4) . . ?
O2A Cl1A O5A 109.4(3) . . ?
C1 Fe1 C2 93.85(7) . . ?
C1 Fe1 N4 175.84(7) . . ?
C1 Fe1 N8 88.11(7) . . ?
C1 Fe1 N6 90.90(7) . . ?
C2 Fe1 N4 89.01(7) . . ?
C2 Fe1 N8 87.19(7) . . ?
C2 Fe1 N6 173.83(7) . . ?
C3 Fe1 C1 90.84(8) . . ?
C3 Fe1 C2 89.99(8) . . ?
C3 Fe1 N4 92.19(7) . . ?
C3 Fe1 N8 176.92(7) . . ?
C3 Fe1 N6 93.88(8) . . ?
N4 Fe1 N8 89.00(6) . . ?
N6 Fe1 N4 86.05(7) . . ?
N6 Fe1 N8 89.03(7) . . ?
N1 Fe2 N13 86.00(7) . . ?
N1 Fe2 N10 91.94(7) . . ?
N1 Fe2 N12 92.35(7) . . ?
N1 Fe2 N11 175.36(7) . . ?
N2 Fe2 N1 88.23(6) 7_566 . ?
N2 Fe2 N13 97.80(7) 7_566 . ?
N2 Fe2 N10 177.46(8) 7_566 . ?
N2 Fe2 N12 94.49(7) 7_566 . ?
N2 Fe2 N11 94.52(7) 7_566 . ?
N13 Fe2 N10 84.74(8) . . ?
N13 Fe2 N12 167.54(8) . . ?
N12 Fe2 N10 82.98(8) . . ?
N11 Fe2 N13 89.93(7) . . ?
N11 Fe2 N10 85.47(8) . . ?
N11 Fe2 N12 91.16(8) . . ?
N17 Fe3 N16 154.42(9) . . ?
N17 Fe3 N15 76.46(9) . . ?
N3 Fe3 N17 89.68(8) . . ?
N3 Fe3 N16 85.87(7) . . ?
N3 Fe3 N15 88.67(8) . . ?
N3 Fe3 N14 166.62(8) . . ?
N16 Fe3 N15 78.26(7) . . ?
N14 Fe3 N17 95.11(7) . . ?
N14 Fe3 N16 84.43(7) . . ?
N14 Fe3 N15 80.35(7) . . ?
O1 Fe3 N17 102.74(9) . . ?
O1 Fe3 N3 98.32(9) . . ?
O1 Fe3 N16 102.83(8) . . ?
O1 Fe3 N15 172.98(8) . . ?
O1 Fe3 N14 92.82(8) . . ?
C1 N1 Fe2 158.38(16) . . ?
C2 N2 Fe2 161.13(15) . 7_566 ?
C3 N3 Fe3 161.20(19) . . ?
C4 N4 Fe1 133.34(13) . . ?
C4 N4 N5 106.89(15) . . ?
N5 N4 Fe1 119.33(12) . . ?
C6 N5 B1 131.60(17) . . ?
C6 N5 N4 109.53(16) . . ?
N4 N5 B1 118.85(15) . . ?
C12 N8 Fe1 131.84(13) . . ?
C12 N8 N9 106.70(15) . . ?
N9 N8 Fe1 121.21(12) . . ?
C14 N9 B1 132.95(18) . . ?
C14 N9 N8 109.45(17) . . ?
N8 N9 B1 117.18(16) . . ?
C8 N6 Fe1 133.57(15) . . ?
C8 N6 N7 107.32(16) . . ?
N7 N6 Fe1 119.02(13) . . ?
C10 N7 B1 131.21(19) . . ?
C10 N7 N6 108.71(19) . . ?
N6 N7 B1 119.94(16) . . ?
C33 N13 C29 119.3(2) . . ?
C33 N13 Fe2 127.69(14) . . ?
C29 N13 Fe2 112.94(17) . . ?
C28 N10 C22 112.1(2) . . ?
C28 N10 C16 111.6(2) . . ?
C28 N10 Fe2 106.88(14) . . ?
C22 N10 Fe2 105.76(15) . . ?
C16 N10 C22 109.8(2) . . ?
C16 N10 Fe2 110.50(15) . . ?
C23 N12 Fe2 113.66(17) . . ?
C27 N12 C23 118.2(2) . . ?
C27 N12 Fe2 128.17(16) . . ?
C17 N11 Fe2 114.43(16) . . ?
C21 N11 C17 118.99(19) . . ?
C21 N11 Fe2 126.53(14) . . ?
C45 N16 C41 120.13(19) . . ?
C45 N16 Fe3 123.60(15) . . ?
C41 N16 Fe3 116.25(15) . . ?
C40 N15 C39 112.64(19) . . ?
C40 N15 C46 111.28(18) . . ?
C40 N15 Fe3 107.90(15) . . ?
C39 N15 Fe3 108.48(13) . . ?
C46 N15 C39 109.1(2) . . ?
C46 N15 Fe3 107.30(17) . . ?
C38 N14 C34 119.39(19) . . ?
C38 N14 Fe3 116.40(14) . . ?
C34 N14 Fe3 123.04(16) . . ?
C52 O1 Fe3 140.0(2) . . ?
O12A Cl3A O10A 110.6(9) . . ?
O12A Cl3A O13A 104.7(17) . . ?
O12A Cl3A O11A 121.0(10) . . ?
O13A Cl3A O10A 106.1(15) . . ?
O11A Cl3A O10A 111.1(8) . . ?
O11A Cl3A O13A 101.7(16) . . ?

loop_
_geom_bond_atom_site_label_1
_geom_bond_atom_site_label_2
_geom_bond_distance
_geom_bond_site_symmetry_2
_geom_bond_publ_flag
B1 H1 1.0000 . ?
B1 N5 1.550(3) . ?
B1 N9 1.538(3) . ?
B1 N7 1.540(3) . ?
C1 Fe1 1.8959(18) . ?
C1 N1 1.160(2) . ?
C2 Fe1 1.8984(17) . ?
C2 N2 1.159(2) . ?
C3 Fe1 1.8844(19) . ?
C3 N3 1.151(3) . ?
C4 H4 0.9500 . ?
C4 C5 1.399(3) . ?
C4 N4 1.341(2) . ?
C5 C6 1.388(3) . ?
C5 C7 1.498(3) . ?
C6 H6 0.9500 . ?
C6 N5 1.346(2) . ?
C7 H7A 0.9800 . ?
C7 H7B 0.9800 . ?
C7 H7C 0.9800 . ?
C12 H12 0.9500 . ?
C12 C13 1.395(3) . ?
C12 N8 1.336(2) . ?
C13 C14 1.386(3) . ?
C13 C15 1.497(3) . ?
C14 H14 0.9500 . ?
C14 N9 1.340(3) . ?
C15 H15A 0.9800 . ?
C15 H15B 0.9800 . ?
C15 H15C 0.9800 . ?
C8 H8 0.9500 . ?
C8 C9 1.397(3) . ?
C8 N6 1.340(3) . ?
C9 C10 1.377(4) . ?
C9 C11 1.511(3) . ?
C10 H10 0.9500 . ?
C10 N7 1.353(3) . ?
C11 H11A 0.9800 . ?
C11 H11B 0.9800 . ?
C11 H11C 0.9800 . ?
C33 H33 0.9500 . ?
C33 C32 1.385(3) . ?
C33 N13 1.339(3) . ?
C32 H32 0.9500 . ?
C32 C31 1.378(4) . ?
C31 H31 0.9500 . ?
C31 C30 1.381(5) . ?
C30 H30 0.9500 . ?
C30 C29 1.385(4) . ?
C29 C28 1.499(4) . ?
C29 N13 1.358(3) . ?
C28 H28A 0.9900 . ?
C28 H28B 0.9900 . ?
C28 N10 1.492(3) . ?
C22 H22A 0.9900 . ?
C22 H22B 0.9900 . ?
C22 C23 1.505(4) . ?
C22 N10 1.501(4) . ?
C23 C24 1.383(4) . ?
C23 N12 1.350(3) . ?
C24 H24 0.9500 . ?
C24 C25 1.385(5) . ?
C25 H25 0.9500 . ?
C25 C26 1.383(4) . ?
C26 H26 0.9500 . ?
C26 C27 1.380(3) . ?
C27 H27 0.9500 . ?
C27 N12 1.347(3) . ?
C16 H16A 0.9900 . ?
C16 H16B 0.9900 . ?
C16 C17 1.492(4) . ?
C16 N10 1.499(3) . ?
C17 C18 1.396(3) . ?
C17 N11 1.351(3) . ?
C18 H18 0.9500 . ?
C18 C19 1.370(5) . ?
C19 H19 0.9500 . ?
C19 C20 1.395(4) . ?
C20 H20 0.9500 . ?
C20 C21 1.383(3) . ?
C21 H21 0.9500 . ?
C21 N11 1.341(3) . ?
C45 H45 0.9500 . ?
C45 C44 1.384(3) . ?
C45 N16 1.343(3) . ?
C44 H44 0.9500 . ?
C44 C43 1.385(4) . ?
C43 H43 0.9500 . ?
C43 C42 1.383(4) . ?
C42 H42 0.9500 . ?
C42 C41 1.389(3) . ?
C41 C40 1.499(4) . ?
C41 N16 1.343(3) . ?
C40 H40A 0.9900 . ?
C40 H40B 0.9900 . ?
C40 N15 1.483(3) . ?
C39 H39A 0.9900 . ?
C39 H39B 0.9900 . ?
C39 C38 1.499(3) . ?
C39 N15 1.488(3) . ?
C38 C37 1.381(3) . ?
C38 N14 1.337(3) . ?
C37 H37 0.9500 . ?
C37 C36 1.365(4) . ?
C36 H36 0.9500 . ?
C36 C35 1.371(5) . ?
C35 H35 0.9500 . ?
C35 C34 1.377(4) . ?
C34 H34 0.9500 . ?
C34 N14 1.338(3) . ?
C46 H46A 0.9900 . ?
C46 H46B 0.9900 . ?
C46 C47 1.501(4) . ?
C46 N15 1.483(3) . ?
C47 N17 1.339(4) . ?
C47 C48 1.388(4) . ?
N17 C51 1.352(4) . ?
N17 Fe3 2.101(2) . ?
C51 H51 0.9500 . ?
C51 C50 1.400(5) . ?
C50 H50 0.9500 . ?
C50 C49 1.363(6) . ?
C49 H49 0.9500 . ?
C49 C48 1.357(6) . ?
C48 H48 0.9500 . ?
C52 H52A 0.9800 . ?
C52 H52B 0.9800 . ?
C52 H52C 0.9800 . ?
C52 O1 1.376(4) . ?
Cl1 O5 1.436(4) . ?
Cl1 O2 1.431(3) . ?
Cl1 O3 1.437(4) . ?
Cl1 O4 1.440(4) . ?
Cl2 O9 1.425(2) . ?
Cl2 O6 1.412(3) . ?
Cl2 O8 1.413(2) . ?
Cl2 O7 1.435(3) . ?
Cl3 O13 1.439(5) . ?
Cl3 O12 1.459(3) . ?
Cl3 O10 1.430(3) . ?
Cl3 O11 1.441(3) . ?
Cl1A O3A 1.416(5) . ?
Cl1A O4A 1.422(4) . ?
Cl1A O2A 1.445(4) . ?
Cl1A O5A 1.457(6) . ?
Fe1 N4 1.9779(15) . ?
Fe1 N8 1.9853(16) . ?
Fe1 N6 1.9703(16) . ?
Fe2 N1 1.9310(16) . ?
Fe2 N2 1.9168(16) 7_566 ?
Fe2 N13 1.9613(19) . ?
Fe2 N10 1.9831(18) . ?
Fe2 N12 1.9725(19) . ?
Fe2 N11 1.9615(17) . ?
Fe3 N3 2.0432(19) . ?
Fe3 N16 2.1049(17) . ?
Fe3 N15 2.183(2) . ?
Fe3 N14 2.0786(18) . ?
Fe3 O1 1.7914(18) . ?
N4 N5 1.359(2) . ?
N8 N9 1.359(2) . ?
N6 N7 1.358(2) . ?
O12A Cl3A 1.394(8) . ?
O10A Cl3A 1.441(8) . ?
Cl3A O13A 1.434(10) . ?
Cl3A O11A 1.408(8) . ?

loop_
_geom_torsion_atom_site_label_1
_geom_torsion_atom_site_label_2
_geom_torsion_atom_site_label_3
_geom_torsion_atom_site_label_4
_geom_torsion
_geom_torsion_site_symmetry_1
_geom_torsion_site_symmetry_2
_geom_torsion_site_symmetry_3
_geom_torsion_site_symmetry_4
_geom_torsion_publ_flag
C4 C5 C6 N5 -0.2(2) . . . . ?
C4 N4 N5 B1 177.24(18) . . . . ?
C4 N4 N5 C6 -1.1(2) . . . . ?
C5 C4 N4 Fe1 -171.19(14) . . . . ?
C5 C4 N4 N5 1.0(2) . . . . ?
C5 C6 N5 B1 -177.2(2) . . . . ?
C5 C6 N5 N4 0.8(2) . . . . ?
C7 C5 C6 N5 179.4(2) . . . . ?
C12 C13 C14 N9 0.0(2) . . . . ?
C12 N8 N9 B1 173.90(17) . . . . ?
C12 N8 N9 C14 0.4(2) . . . . ?
C13 C12 N8 Fe1 173.76(14) . . . . ?
C13 C12 N8 N9 -0.4(2) . . . . ?
C13 C14 N9 B1 -172.3(2) . . . . ?
C13 C14 N9 N8 -0.2(2) . . . . ?
C15 C13 C14 N9 179.4(2) . . . . ?
C8 C9 C10 N7 0.2(3) . . . . ?
C8 N6 N7 B1 -176.04(18) . . . . ?
C8 N6 N7 C10 0.2(2) . . . . ?
C9 C8 N6 Fe1 -176.62(16) . . . . ?
C9 C8 N6 N7 -0.1(2) . . . . ?
C9 C10 N7 B1 175.4(2) . . . . ?
C9 C10 N7 N6 -0.3(3) . . . . ?
C11 C9 C10 N7 179.3(3) . . . . ?
C33 C32 C31 C30 -0.1(4) . . . . ?
C32 C33 N13 C29 -0.6(3) . . . . ?
C32 C33 N13 Fe2 175.54(16) . . . . ?
C32 C31 C30 C29 -1.6(4) . . . . ?
C31 C30 C29 C28 -172.9(2) . . . . ?
C31 C30 C29 N13 2.2(4) . . . . ?
C30 C29 C28 N10 -160.4(2) . . . . ?
C30 C29 N13 C33 -1.1(3) . . . . ?
C30 C29 N13 Fe2 -177.81(17) . . . . ?
C29 C28 N10 C22 -148.61(19) . . . . ?
C29 C28 N10 C16 87.8(2) . . . . ?
C29 C28 N10 Fe2 -33.2(2) . . . . ?
C28 C29 N13 C33 174.33(18) . . . . ?
C28 C29 N13 Fe2 -2.4(2) . . . . ?
C22 C23 C24 C25 178.1(3) . . . . ?
C22 C23 N12 C27 -179.5(2) . . . . ?
C22 C23 N12 Fe2 0.8(3) . . . . ?
C23 C22 N10 C28 156.24(19) . . . . ?
C23 C22 N10 C16 -79.1(2) . . . . ?
C23 C22 N10 Fe2 40.1(2) . . . . ?
C23 C24 C25 C26 1.1(5) . . . . ?
C24 C23 N12 C27 -1.1(4) . . . . ?
C24 C23 N12 Fe2 179.2(3) . . . . ?
C24 C25 C26 C27 -0.8(5) . . . . ?
C25 C26 C27 N12 -0.6(4) . . . . ?
C26 C27 N12 C23 1.5(3) . . . . ?
C26 C27 N12 Fe2 -178.88(18) . . . . ?
C16 C17 C18 C19 176.2(3) . . . . ?
C16 C17 N11 C21 -176.2(2) . . . . ?
C16 C17 N11 Fe2 6.3(3) . . . . ?
C17 C16 N10 C28 -109.3(3) . . . . ?
C17 C16 N10 C22 125.8(3) . . . . ?
C17 C16 N10 Fe2 9.5(3) . . . . ?
C17 C18 C19 C20 -0.3(5) . . . . ?
C18 C17 N11 C21 1.7(4) . . . . ?
C18 C17 N11 Fe2 -175.9(2) . . . . ?
C18 C19 C20 C21 1.8(5) . . . . ?
C19 C20 C21 N11 -1.6(4) . . . . ?
C20 C21 N11 C17 -0.1(4) . . . . ?
C20 C21 N11 Fe2 177.1(2) . . . . ?
C45 C44 C43 C42 -0.1(4) . . . . ?
C44 C45 N16 C41 0.6(3) . . . . ?
C44 C45 N16 Fe3 178.85(17) . . . . ?
C44 C43 C42 C41 0.9(4) . . . . ?
C43 C42 C41 C40 175.4(2) . . . . ?
C43 C42 C41 N16 -1.1(4) . . . . ?
C42 C41 C40 N15 156.0(2) . . . . ?
C42 C41 N16 C45 0.3(3) . . . . ?
C42 C41 N16 Fe3 -178.08(18) . . . . ?
C41 C40 N15 C39 -85.4(2) . . . . ?
C41 C40 N15 C46 151.7(2) . . . . ?
C41 C40 N15 Fe3 34.3(2) . . . . ?
C40 C41 N16 C45 -176.3(2) . . . . ?
C40 C41 N16 Fe3 5.3(2) . . . . ?
C39 C38 C37 C36 -177.2(3) . . . . ?
C39 C38 N14 C34 178.1(2) . . . . ?
C39 C38 N14 Fe3 -13.8(2) . . . . ?
C38 C39 N15 C40 98.0(2) . . . . ?
C38 C39 N15 C46 -138.0(2) . . . . ?
C38 C39 N15 Fe3 -21.4(2) . . . . ?
C38 C37 C36 C35 -0.8(6) . . . . ?
C37 C38 N14 C34 0.8(3) . . . . ?
C37 C38 N14 Fe3 168.8(2) . . . . ?
C37 C36 C35 C34 0.7(6) . . . . ?
C36 C35 C34 N14 0.0(5) . . . . ?
C35 C34 N14 C38 -0.8(3) . . . . ?
C35 C34 N14 Fe3 -168.0(2) . . . . ?
C46 C47 N17 C51 176.5(2) . . . . ?
C46 C47 N17 Fe3 4.0(3) . . . . ?
C46 C47 C48 C49 -175.8(3) . . . . ?
C47 C46 N15 C40 -156.4(2) . . . . ?
C47 C46 N15 C39 78.8(3) . . . . ?
C47 C46 N15 Fe3 -38.5(3) . . . . ?
C47 N17 C51 C50 -0.3(4) . . . . ?
N17 C47 C48 C49 0.1(5) . . . . ?
N17 C51 C50 C49 -0.3(4) . . . . ?
N17 Fe3 O1 C52 -91.9(4) . . . . ?
C51 C50 C49 C48 0.7(5) . . . . ?
C50 C49 C48 C47 -0.6(5) . . . . ?
C48 C47 N17 C51 0.4(4) . . . . ?
C48 C47 N17 Fe3 -172.2(2) . . . . ?
Fe1 C2 N2 Fe2 28.7(10) . . . 7_566 ?
Fe1 N4 N5 B1 -9.3(2) . . . . ?
Fe1 N4 N5 C6 172.37(13) . . . . ?
Fe1 N8 N9 B1 -1.0(2) . . . . ?
Fe1 N8 N9 C14 -174.53(14) . . . . ?
Fe1 N6 N7 B1 1.1(2) . . . . ?
Fe1 N6 N7 C10 177.35(15) . . . . ?
Fe3 N17 C51 C50 171.64(18) . . . . ?
N2 C2 Fe1 C1 -122.8(7) . . . . ?
N2 C2 Fe1 C3 146.3(7) . . . . ?
N2 C2 Fe1 N4 54.2(7) . . . . ?
N2 C2 Fe1 N8 -34.9(7) . . . . ?
N3 Fe3 O1 C52 -0.3(4) . . . . ?
N4 C4 C5 C6 -0.5(2) . . . . ?
N4 C4 C5 C7 179.9(2) . . . . ?
N5 B1 N9 C14 114.6(2) . . . . ?
N5 B1 N9 N8 -57.1(2) . . . . ?
N5 B1 N7 C10 -119.6(2) . . . . ?
N5 B1 N7 N6 55.7(2) . . . . ?
N8 C12 C13 C14 0.3(2) . . . . ?
N8 C12 C13 C15 -179.2(2) . . . . ?
N9 B1 N5 C6 -118.1(2) . . . . ?
N9 B1 N5 N4 64.1(2) . . . . ?
N9 B1 N7 C10 127.1(2) . . . . ?
N9 B1 N7 N6 -57.7(2) . . . . ?
N6 C8 C9 C10 -0.1(3) . . . . ?
N6 C8 C9 C11 -179.2(3) . . . . ?
N7 B1 N5 C6 127.3(2) . . . . ?
N7 B1 N5 N4 -50.5(2) . . . . ?
N7 B1 N9 C14 -131.8(2) . . . . ?
N7 B1 N9 N8 56.6(2) . . . . ?
N13 C33 C32 C31 1.2(3) . . . . ?
N13 C29 C28 N10 24.3(3) . . . . ?
N10 C22 C23 C24 153.9(3) . . . . ?
N10 C22 C23 N12 -27.7(3) . . . . ?
N10 C16 C17 C18 171.7(3) . . . . ?
N10 C16 C17 N11 -10.5(4) . . . . ?
N12 C23 C24 C25 -0.2(5) . . . . ?
N11 C17 C18 C19 -1.5(5) . . . . ?
N16 C45 C44 C43 -0.7(4) . . . . ?
N16 C41 C40 N15 -27.5(3) . . . . ?
N16 Fe3 O1 C52 87.3(4) . . . . ?
N15 C39 C38 C37 -158.5(2) . . . . ?
N15 C39 C38 N14 24.2(3) . . . . ?
N15 C46 C47 N17 24.3(4) . . . . ?
N15 C46 C47 C48 -159.6(3) . . . . ?
N14 C38 C37 C36 0.0(4) . . . . ?
N14 Fe3 O1 C52 172.2(4) . . . . ?

loop_
_platon_squeeze_void_nr
_platon_squeeze_void_average_x
_platon_squeeze_void_average_y
_platon_squeeze_void_average_z
_platon_squeeze_void_volume
_platon_squeeze_void_count_electrons
_platon_squeeze_void_content
1 0.500 -0.098 0.250 420 147 '8 CH3OH'
2 0.500 0.098 0.750 419 147 '8 CH3OH'
3 1.000 0.402 0.250 420 147 '8 CH3OH'
4 1.000 0.598 0.750 419 147 '8 CH3OH'
